data_7719102
loop_
_publ_author_name
'Ngwenya, Vuyelwa'
'Stevens, Michael A.'
'Gardiner, Michael G.'
'Colebatch, Annie L.'

_publ_section_title
;
 Nickel-ruthenium heterobimetallic complexes of a dinucleating
 unsymmetrical pincer ligand.
;
_journal_issue 31
_journal_name_full 'Dalton transactions (Cambridge, England : 2003)'
_journal_page_first 11935
_journal_page_last 11942
_journal_paper_doi 10.1039/d5dt01568e
_journal_volume 54
_journal_year 2025
_chemical_formula_moiety 'C23 H30 Cl3 Fe N4 Ni P'
_chemical_formula_sum 'C23 H30 Cl3 Fe N4 Ni P'
_chemical_formula_weight 614.39
_space_group_crystal_system triclinic
_space_group_IT_number 2
_space_group_name_Hall '-P 1'
_space_group_name_H-M_alt 'P -1'
_atom_sites_solution_hydrogens geom
_atom_sites_solution_primary dual
_audit_creation_date 2025-03-27
_audit_creation_method
;
Olex2 1.5
(compiled 2023.08.24 svn.re1ec1418 for OlexSys, GUI svn.r6817)
;
_audit_update_record
;
2025-04-17 deposited with the CCDC.	2025-07-15 downloaded from the CCDC.
;
_cell_angle_alpha 82.628(2)
_cell_angle_beta 79.561(2)
_cell_angle_gamma 89.335(2)
_cell_formula_units_Z 4
_cell_length_a 8.1249(2)
_cell_length_b 16.7989(5)
_cell_length_c 19.9915(6)
_cell_measurement_reflns_used 16716
_cell_measurement_temperature 150.00(10)
_cell_measurement_theta_max 77.5280
_cell_measurement_theta_min 2.2920
_cell_volume 2661.09(13)
_computing_cell_refinement 'CrysAlisPro 1.171.42.49 (Rigaku OD, 2022)'
_computing_data_collection 'CrysAlisPro 1.171.42.49 (Rigaku OD, 2022)'
_computing_data_reduction 'CrysAlisPro 1.171.42.49 (Rigaku OD, 2022)'
_computing_molecular_graphics 'Olex2 1.5 (Dolomanov et al., 2009)'
_computing_publication_material 'Olex2 1.5 (Dolomanov et al., 2009)'
_computing_structure_refinement 'SHELXL 2018/3 (Sheldrick, 2015)'
_computing_structure_solution 'SHELXT 2018/2 (Sheldrick, 2018)'
_diffrn_ambient_environment N~2~
_diffrn_ambient_temperature 150.00(10)
_diffrn_detector 'Hybrid Pixel Array Detector'
_diffrn_detector_area_resol_mean 10.0000
_diffrn_detector_type HyPix
_diffrn_measured_fraction_theta_full 0.997
_diffrn_measured_fraction_theta_max 0.962
_diffrn_measurement_details
;
List of Runs (angles in degrees, time in seconds):

  # Type    Start    End  Width  t~exp~   \w     \q     \k     \f   Frames
#--------------------------------------------------------------------------
  1  \w    -42.00  27.00   0.50    4.00    --  -46.57  56.00 -62.00  138
  2  \w    -24.00  56.00   0.50    4.00    --   46.57 -56.00 155.00  160
  3  \w     45.00 116.00   0.50    4.00    --   46.57  56.00 -62.00  142
  4  \w     96.00 133.00   0.50   15.00    --  107.75  56.00 -62.00   74
  5  \w    140.00 166.00   0.50   15.00    --  107.75  56.00 -62.00   52
  6  \w     36.00  62.00   0.50   15.00    --  107.75 -56.00 155.00   52
  7  \w     -7.00  24.00   0.50    4.00    --  -46.57  19.00-150.00   62
  8  \w     -1.00  25.00   0.50    4.00    --  -46.57  19.00-120.00   52
  9  \w   -117.00 -42.00   0.50    4.00    --  -46.57 -56.00 155.00  150
 10  \w      0.00  29.00   0.50    4.00    --  -46.57  19.00  60.00   58
 11  \w     -4.00  22.00   0.50    4.00    --  -46.57  19.00  90.00   52
 12  \w     -1.00  76.00   0.50    4.00    --   46.57 -99.00  60.00  154
 13  \w     33.00  93.00   0.50    4.00    --   46.57-125.00  30.00  120
 14  \w     33.00  58.00   0.50   15.00    --  107.75 -30.00 -60.00   50
 15  \w     37.00 110.00   0.50   15.00    --  107.75-125.00 150.00  146
 16  \w     40.00  72.00   0.50   15.00    --  107.75 -45.00  30.00   64
 17  \w     32.00  57.00   0.50   15.00    --  107.75 -30.00-120.00   50
 18  \w    105.00 174.00   0.50   15.00    --  107.75  30.00  30.00  138
 19  \w     34.00  63.00   0.50   15.00    --  107.75 -77.00 -90.00   58
 20  \w     67.00  93.00   0.50   15.00    --  107.75 -77.00 -90.00   52
 21  \w     71.00 109.00   0.50   15.00    --  107.75-125.00-120.00   76
 22  \w     33.00  59.00   0.50   15.00    --  107.75 -30.00 150.00   52
 23  \w     32.00  57.00   0.50   15.00    --  107.75 -30.00   0.00   50
 24  \w     34.00  60.00   0.50   15.00    --  107.75 -61.00  30.00   52
 25  \w     65.00  91.00   0.50   15.00    --  107.75 -61.00  30.00   52
 26  \w     33.00  59.00   0.50   15.00    --  107.75 -30.00 120.00   52
 27  \w     35.00  72.00   0.50   15.00    --  107.75 -45.00 -60.00   74
 28  \w     33.00  58.00   0.50   15.00    --  107.75 -30.00  30.00   50
 29  \w     64.00 102.00   0.50   15.00    --  107.75 -95.00   0.00   76
 30  \w     38.00  68.00   0.50   15.00    --  107.75 -45.00-180.00   60
 31  \w     32.00  57.00   0.50   15.00    --  107.75 -30.00 -90.00   50
 32  \w     95.00 121.00   0.50   15.00    --  107.75  45.00 150.00   52
 33  \w    148.00 177.00   0.50   15.00    --  107.75  45.00 150.00   58
 34  \w    106.00 132.00   0.50   15.00    --  107.75  30.00-120.00   52
 35  \w    143.00 177.00   0.50   15.00    --  107.75  30.00-120.00   68
 36  \w     94.00 168.00   0.50   15.00    --  107.75  45.00 120.00  148
 37  \w     63.00 106.00   0.50   15.00    --  107.75 -95.00-150.00   86
 38  \w     80.00 106.00   0.50   15.00    --  107.75 -95.00  30.00   52
 39  \w     34.00  59.00   0.50   15.00    --  107.75 -30.00-180.00   50
 40  \w     39.00  73.00   0.50   15.00    --  107.75 -45.00-150.00   68
 41  \w     38.00 105.00   0.50   15.00    --  107.75 -95.00 -90.00  134
 42  \w     35.00  60.00   0.50   15.00    --  107.75 -45.00  60.00   50
 43  \w     40.00  67.00   0.50   15.00    --  107.75 -45.00 150.00   54
 44  \w     40.00  70.00   0.50   15.00    --  107.75 -45.00 120.00   60
 45  \w     98.00 129.00   0.50   15.00    --  107.75-148.00  68.71   62
 46  \w     60.00 106.00   0.50   15.00    --  107.75 -95.00 120.00   92
 47  \w     49.00  93.00   0.50   15.00    --  107.75 -61.00 -30.00   88
;
_diffrn_measurement_device 'four-circle diffractometer'
_diffrn_measurement_device_type 'SuperNova, Dual, Cu at home/near, HyPix'
_diffrn_measurement_method '\w scans'
_diffrn_orient_matrix_type 'CrysAlisPro convention (1999,Acta A55,543-557)'
_diffrn_orient_matrix_UB_11 -0.1330440000
_diffrn_orient_matrix_UB_12 -0.0629355000
_diffrn_orient_matrix_UB_13 0.0372337000
_diffrn_orient_matrix_UB_21 -0.0095241000
_diffrn_orient_matrix_UB_22 0.0381472000
_diffrn_orient_matrix_UB_23 0.0666626000
_diffrn_orient_matrix_UB_31 -0.1392331000
_diffrn_orient_matrix_UB_32 0.0559993000
_diffrn_orient_matrix_UB_33 -0.0203110000
_diffrn_radiation_monochromator mirror
_diffrn_radiation_probe x-ray
_diffrn_radiation_type 'Cu K\a'
_diffrn_radiation_wavelength 1.54184
_diffrn_reflns_av_R_equivalents 0.0470
_diffrn_reflns_av_unetI/netI 0.0443
_diffrn_reflns_Laue_measured_fraction_full 0.997
_diffrn_reflns_Laue_measured_fraction_max 0.962
_diffrn_reflns_limit_h_max 9
_diffrn_reflns_limit_h_min -10
_diffrn_reflns_limit_k_max 21
_diffrn_reflns_limit_k_min -20
_diffrn_reflns_limit_l_max 24
_diffrn_reflns_limit_l_min -25
_diffrn_reflns_number 32624
_diffrn_reflns_point_group_measured_fraction_full 0.997
_diffrn_reflns_point_group_measured_fraction_max 0.962
_diffrn_reflns_theta_full 67.684
_diffrn_reflns_theta_max 78.289
_diffrn_reflns_theta_min 2.266
_diffrn_source 'micro-focus sealed X-ray tube'
_diffrn_source_type 'SuperNova (Cu) X-ray Source'
_exptl_absorpt_coefficient_mu 8.739
_exptl_absorpt_correction_T_max 1.00000
_exptl_absorpt_correction_T_min 0.43518
_exptl_absorpt_correction_type multi-scan
_exptl_absorpt_process_details
;
CrysAlisPro 1.171.42.49 (Rigaku Oxford Diffraction, 2022)
Empirical absorption correction using spherical harmonics,
implemented in SCALE3 ABSPACK scaling algorithm.
;
_exptl_crystal_colour 'metallic dark red'
_exptl_crystal_colour_lustre metallic
_exptl_crystal_colour_modifier dark
_exptl_crystal_colour_primary red
_exptl_crystal_density_diffrn 1.534
_exptl_crystal_description irregular
_exptl_crystal_F_000 1264
_exptl_crystal_recrystallization_method MeCN/Ether
_exptl_crystal_size_max 0.183
_exptl_crystal_size_mid 0.096
_exptl_crystal_size_min 0.045
_refine_diff_density_max 0.939
_refine_diff_density_min -0.635
_refine_diff_density_rms 0.109
_refine_ls_extinction_method none
_refine_ls_goodness_of_fit_ref 1.143
_refine_ls_hydrogen_treatment constr
_refine_ls_matrix_type full
_refine_ls_number_parameters 609
_refine_ls_number_reflns 11004
_refine_ls_number_restraints 0
_refine_ls_restrained_S_all 1.143
_refine_ls_R_factor_all 0.0675
_refine_ls_R_factor_gt 0.0594
_refine_ls_shift/su_max 0.001
_refine_ls_shift/su_mean 0.000
_refine_ls_structure_factor_coef Fsqd
_refine_ls_weighting_details 'w=1/[\s^2^(Fo^2^)+(0.0561P)^2^+9.6358P] where P=(Fo^2^+2Fc^2^)/3'
_refine_ls_weighting_scheme calc
_refine_ls_wR_factor_gt 0.1599
_refine_ls_wR_factor_ref 0.1636
_reflns_Friedel_coverage 0.000
_reflns_number_gt 9738
_reflns_number_total 11004
_reflns_threshold_expression 'I > 2\s(I)'
_cod_data_source_file d5dt01568e2.cif
_cod_data_source_block nife
_cod_depositor_comments 'Adding full bibliography for 7719100--7719106.cif.'
_cod_database_code 7719102
_shelx_shelxl_version_number 2018/3
_chemical_oxdiff_formula NiFeC50H50N8O2P2
_chemical_oxdiff_usercomment 'From MeCn/Ether'
_shelx_space_group_comment
;
The symmetry employed for this shelxl refinement is uniquely defined
by the following loop, which should always be used as a source of
symmetry information in preference to the above space-group names.
They are only intended as comments.
;
_olex2_refinement_description
;
1.a Secondary CH2 refined with riding coordinates:
 C38(H38A,H38B), C15(H15A,H15B)
1.b Aromatic/amide H refined with riding coordinates:
 C28(H28), C26(H26), C31(H31), C36(H36), C34(H34), C4(H4), C35(H35), C27(H27),
 C3(H3), C11(H11), C5(H5), C8(H8), C13(H13), C12(H12)
1.c Idealised Me refined as rotating group:
 C24(H24A,H24B,H24C), C22(H22A,H22B,H22C), C17(H17A,H17B,H17C), C19(H19A,H19B,
 H19C), C21(H21A,H21B,H21C), C1(H1A,H1B,H1C), C46(H46A,H46B,H46C), C23(H23A,
 H23B,H23C), C45(H45A,H45B,H45C), C18(H18A,H18B,H18C), C44(H44A,H44B,H44C),
 C40(H40A,H40B,H40C), C42(H42A,H42B,H42C), C41(H41A,H41B,H41C)
;
_olex2_submission_special_instructions 'No special instructions were received'
_oxdiff_exptl_absorpt_empirical_details
;
Empirical correction (ABSPACK) includes:
- Absorption correction using spherical harmonics
- Frame scaling
;
_oxdiff_exptl_absorpt_empirical_full_max 1.986
_oxdiff_exptl_absorpt_empirical_full_min 0.558

loop_
_space_group_symop_operation_xyz
'x, y, z'
'-x, -y, -z'

loop_
_atom_site_label
_atom_site_type_symbol
_atom_site_fract_x
_atom_site_fract_y
_atom_site_fract_z
_atom_site_U_iso_or_equiv
_atom_site_adp_type
_atom_site_occupancy
_atom_site_site_symmetry_order
_atom_site_calc_flag
_atom_site_refinement_flags_posn
_atom_site_refinement_flags_adp
_atom_site_refinement_flags_occupancy
_atom_site_disorder_assembly
_atom_site_disorder_group
Fe1 Fe 0.73118(10) 0.14920(4) 0.90350(4) 0.03049(18) Uani 1 1 d . . . . .
Ni1 Ni 0.98746(10) -0.01596(4) 0.78928(4) 0.02704(18) Uani 1 1 d . . . . .
Fe2 Fe 0.42894(10) 0.68804(4) 0.56525(4) 0.02910(18) Uani 1 1 d . . . . .
Ni2 Ni 0.63993(10) 0.51967(4) 0.68776(4) 0.02908(19) Uani 1 1 d . . . . .
Cl1 Cl 0.87174(17) 0.09651(7) 0.76102(6) 0.0381(3) Uani 1 1 d . . . . .
Cl3 Cl 0.51477(15) 0.19995(7) 0.85348(6) 0.0354(3) Uani 1 1 d . . . . .
Cl2 Cl 0.93542(17) 0.24217(7) 0.90183(6) 0.0390(3) Uani 1 1 d . . . . .
Cl4 Cl 0.47457(19) 0.61834(7) 0.70813(6) 0.0433(3) Uani 1 1 d . . . . .
Cl6 Cl 0.14849(16) 0.67219(8) 0.59918(6) 0.0412(3) Uani 1 1 d . . . . .
P1 P 1.08768(15) -0.04227(6) 0.68617(6) 0.0264(2) Uani 1 1 d . . . . .
Cl5 Cl 0.55736(19) 0.80539(7) 0.57167(7) 0.0434(3) Uani 1 1 d . . . . .
P2 P 0.68339(19) 0.48581(7) 0.79182(7) 0.0366(3) Uani 1 1 d . . . . .
N7 N 0.6483(5) 0.5384(2) 0.59227(19) 0.0269(8) Uani 1 1 d . . . . .
N1 N 0.6228(5) 0.1116(2) 1.0141(2) 0.0319(8) Uani 1 1 d . . . . .
N5 N 0.4762(5) 0.6896(2) 0.45258(18) 0.0254(7) Uani 1 1 d . . . . .
N4 N 1.0790(5) -0.1150(2) 0.8200(2) 0.0294(8) Uani 1 1 d . . . . .
N3 N 0.9075(5) -0.0150(2) 0.88407(19) 0.0295(8) Uani 1 1 d . . . . .
N2 N 0.8102(5) 0.0330(2) 0.92202(19) 0.0282(8) Uani 1 1 d . . . . .
N8 N 0.7785(5) 0.4320(2) 0.6645(2) 0.0305(8) Uani 1 1 d . . . . .
N6 N 0.5827(5) 0.5934(2) 0.55003(19) 0.0263(8) Uani 1 1 d . . . . .
C29 C 0.5830(5) 0.6323(3) 0.4303(2) 0.0244(8) Uani 1 1 d . . . . .
C6 C 0.6692(6) 0.0374(3) 1.0378(2) 0.0289(9) Uani 1 1 d . . . . .
C28 C 0.6362(6) 0.6269(3) 0.3613(2) 0.0308(10) Uani 1 1 d . . . . .
H28 H 0.709567 0.585448 0.346836 0.037 Uiso 1 1 calc R U . . .
C30 C 0.6392(5) 0.5782(3) 0.4851(2) 0.0250(8) Uani 1 1 d . . . . .
C7 C 0.7746(6) -0.0050(3) 0.9870(2) 0.0278(9) Uani 1 1 d . . . . .
C26 C 0.4687(6) 0.7412(3) 0.3358(2) 0.0300(9) Uani 1 1 d . . . . .
H26 H 0.426696 0.779054 0.303689 0.036 Uiso 1 1 calc R U . . .
C37 C 0.8307(6) 0.3769(3) 0.7113(3) 0.0315(10) Uani 1 1 d . . . . .
C32 C 0.7461(5) 0.4893(3) 0.5545(2) 0.0273(9) Uani 1 1 d . . . . .
C9 C 0.9324(6) -0.0837(3) 0.9248(2) 0.0297(10) Uani 1 1 d . . . . .
C31 C 0.7445(6) 0.5123(3) 0.4851(2) 0.0290(9) Uani 1 1 d . . . . .
H31 H 0.801613 0.488544 0.446906 0.035 Uiso 1 1 calc R U . . .
C33 C 0.8225(6) 0.4267(3) 0.5960(3) 0.0297(10) Uani 1 1 d . . . . .
C10 C 1.0337(6) -0.1413(3) 0.8881(2) 0.0310(10) Uani 1 1 d . . . . .
C14 C 1.1777(6) -0.1613(3) 0.7785(3) 0.0315(10) Uani 1 1 d . . . . .
C36 C 0.9362(6) 0.3159(3) 0.6902(3) 0.0374(11) Uani 1 1 d . . . . .
H36 H 0.974186 0.277474 0.723028 0.045 Uiso 1 1 calc R U . . .
C24 C 0.3012(7) 0.8052(3) 0.4334(3) 0.0344(10) Uani 1 1 d . . . . .
H24A H 0.207535 0.778951 0.466383 0.052 Uiso 1 1 calc R U . . .
H24B H 0.258615 0.836314 0.395368 0.052 Uiso 1 1 calc R U . . .
H24C H 0.360378 0.841200 0.456203 0.052 Uiso 1 1 calc R U . . .
C34 C 0.9288(6) 0.3672(3) 0.5727(3) 0.0342(10) Uani 1 1 d . . . . .
H34 H 0.962085 0.364318 0.524988 0.041 Uiso 1 1 calc R U . . .
C4 C 0.5100(7) 0.0444(3) 1.1486(3) 0.0412(12) Uani 1 1 d . . . . .
H4 H 0.469376 0.021298 1.194474 0.049 Uiso 1 1 calc R U . . .
C25 C 0.4184(6) 0.7433(3) 0.4065(2) 0.0270(9) Uani 1 1 d . . . . .
C35 C 0.9853(6) 0.3119(3) 0.6209(3) 0.0383(12) Uani 1 1 d . . . . .
H35 H 1.058662 0.270656 0.606006 0.046 Uiso 1 1 calc R U . . .
C27 C 0.5800(6) 0.6832(3) 0.3135(2) 0.0337(10) Uani 1 1 d . . . . .
H27 H 0.617884 0.681876 0.265828 0.040 Uiso 1 1 calc R U . . .
C3 C 0.4620(7) 0.1209(3) 1.1252(3) 0.0409(12) Uani 1 1 d . . . . .
H3 H 0.389099 0.150879 1.155101 0.049 Uiso 1 1 calc R U . . .
C20 C 0.9274(6) -0.0876(3) 0.6457(3) 0.0321(10) Uani 1 1 d . . . . .
C11 C 1.0835(8) -0.2160(3) 0.9164(3) 0.0401(12) Uani 1 1 d . . . . .
H11 H 1.051271 -0.233903 0.963947 0.048 Uiso 1 1 calc R U . . .
C22 C 1.0012(7) -0.1126(3) 0.5756(3) 0.0372(11) Uani 1 1 d . . . . .
H22A H 1.035909 -0.064643 0.542881 0.056 Uiso 1 1 calc R U . . .
H22B H 0.916546 -0.142460 0.559374 0.056 Uiso 1 1 calc R U . . .
H22C H 1.098415 -0.146763 0.579686 0.056 Uiso 1 1 calc R U . . .
C5 C 0.6160(7) 0.0026(3) 1.1053(2) 0.0337(10) Uani 1 1 d . . . . .
H5 H 0.652787 -0.049256 1.120757 0.040 Uiso 1 1 calc R U . . .
C2 C 0.5215(7) 0.1535(3) 1.0577(3) 0.0369(11) Uani 1 1 d . . . . .
C8 C 0.8502(7) -0.0802(3) 0.9916(2) 0.0324(10) Uani 1 1 d . . . . .
H8 H 0.846233 -0.119288 1.030728 0.039 Uiso 1 1 calc R U . . .
C16 C 1.2268(7) 0.0363(3) 0.6294(3) 0.0351(11) Uani 1 1 d . . . . .
C38 C 0.7657(7) 0.3846(3) 0.7847(3) 0.0366(11) Uani 1 1 d . . . . .
H38A H 0.856756 0.374849 0.811543 0.044 Uiso 1 1 calc R U . . .
H38B H 0.675826 0.344290 0.803521 0.044 Uiso 1 1 calc R U . . .
C13 C 1.2296(7) -0.2363(3) 0.8047(3) 0.0391(12) Uani 1 1 d . . . . .
H13 H 1.298028 -0.268696 0.775458 0.047 Uiso 1 1 calc R U . . .
C17 C 1.3461(7) 0.0024(3) 0.5719(3) 0.0406(12) Uani 1 1 d . . . . .
H17A H 1.408901 -0.041994 0.591590 0.061 Uiso 1 1 calc R U . . .
H17B H 1.424333 0.044681 0.547001 0.061 Uiso 1 1 calc R U . . .
H17C H 1.281738 -0.017161 0.540213 0.061 Uiso 1 1 calc R U . . .
C15 C 1.2283(6) -0.1251(3) 0.7057(3) 0.0350(10) Uani 1 1 d . . . . .
H15A H 1.222960 -0.166475 0.674989 0.042 Uiso 1 1 calc R U . . .
H15B H 1.344950 -0.104800 0.697794 0.042 Uiso 1 1 calc R U . . .
C19 C 1.1242(8) 0.1031(3) 0.5981(3) 0.0454(13) Uani 1 1 d . . . . .
H19A H 1.059863 0.081371 0.567401 0.068 Uiso 1 1 calc R U . . .
H19B H 1.199518 0.145843 0.572012 0.068 Uiso 1 1 calc R U . . .
H19C H 1.047283 0.124966 0.634751 0.068 Uiso 1 1 calc R U . . .
C12 C 1.1807(8) -0.2631(3) 0.8735(3) 0.0443(13) Uani 1 1 d . . . . .
H12 H 1.214236 -0.314600 0.891515 0.053 Uiso 1 1 calc R U . . .
C21 C 0.8600(7) -0.1633(4) 0.6946(3) 0.0432(13) Uani 1 1 d . . . . .
H21A H 0.950333 -0.202137 0.697065 0.065 Uiso 1 1 calc R U . . .
H21B H 0.768981 -0.187284 0.677521 0.065 Uiso 1 1 calc R U . . .
H21C H 0.817815 -0.148587 0.740479 0.065 Uiso 1 1 calc R U . . .
C43 C 0.5030(9) 0.4717(3) 0.8647(3) 0.0468(14) Uani 1 1 d . . . . .
C1 C 0.4746(9) 0.2357(3) 1.0301(3) 0.0494(15) Uani 1 1 d . . . . .
H1A H 0.575521 0.269498 1.015805 0.074 Uiso 1 1 calc R U . . .
H1B H 0.397345 0.259017 1.065764 0.074 Uiso 1 1 calc R U . . .
H1C H 0.420222 0.232584 0.990546 0.074 Uiso 1 1 calc R U . . .
C46 C 0.3640(8) 0.4312(4) 0.8384(3) 0.0482(14) Uani 1 1 d . . . . .
H46A H 0.339215 0.464112 0.797310 0.072 Uiso 1 1 calc R U . . .
H46B H 0.263064 0.425638 0.873976 0.072 Uiso 1 1 calc R U . . .
H46C H 0.400509 0.378035 0.826983 0.072 Uiso 1 1 calc R U . . .
C23 C 0.7835(8) -0.0291(4) 0.6389(4) 0.0519(15) Uani 1 1 d . . . . .
H23A H 0.741433 -0.010733 0.683331 0.078 Uiso 1 1 calc R U . . .
H23B H 0.692982 -0.056367 0.623964 0.078 Uiso 1 1 calc R U . . .
H23C H 0.823900 0.017061 0.604955 0.078 Uiso 1 1 calc R U . . .
C45 C 0.5445(10) 0.4167(4) 0.9266(3) 0.0560(17) Uani 1 1 d . . . . .
H45A H 0.586770 0.365609 0.912095 0.084 Uiso 1 1 calc R U . . .
H45B H 0.443277 0.406868 0.961680 0.084 Uiso 1 1 calc R U . . .
H45C H 0.630075 0.442556 0.945589 0.084 Uiso 1 1 calc R U . . .
C18 C 1.3280(8) 0.0700(4) 0.6775(3) 0.0506(15) Uani 1 1 d . . . . .
H18A H 1.251708 0.093881 0.713127 0.076 Uiso 1 1 calc R U . . .
H18B H 1.406836 0.111181 0.651082 0.076 Uiso 1 1 calc R U . . .
H18C H 1.390078 0.026562 0.698879 0.076 Uiso 1 1 calc R U . . .
C44 C 0.4417(12) 0.5524(4) 0.8868(3) 0.069(2) Uani 1 1 d . . . . .
H44A H 0.528865 0.577301 0.905591 0.103 Uiso 1 1 calc R U . . .
H44B H 0.340269 0.543898 0.921997 0.103 Uiso 1 1 calc R U . . .
H44C H 0.416582 0.587776 0.847091 0.103 Uiso 1 1 calc R U . . .
C39 C 0.8611(10) 0.5471(4) 0.8072(4) 0.063(2) Uani 1 1 d . . . . .
C40 C 1.0129(10) 0.5308(5) 0.7530(4) 0.072(2) Uani 1 1 d . . . . .
H40A H 1.044487 0.474384 0.760962 0.108 Uiso 1 1 calc R U . . .
H40B H 1.106839 0.565285 0.756241 0.108 Uiso 1 1 calc R U . . .
H40C H 0.984216 0.542360 0.707217 0.108 Uiso 1 1 calc R U . . .
C42 C 0.9018(12) 0.5250(4) 0.8794(4) 0.077(3) Uani 1 1 d . . . . .
H42A H 0.811511 0.543073 0.913442 0.115 Uiso 1 1 calc R U . . .
H42B H 1.007229 0.551093 0.882148 0.115 Uiso 1 1 calc R U . . .
H42C H 0.912760 0.466613 0.888758 0.115 Uiso 1 1 calc R U . . .
C41 C 0.8185(13) 0.6373(4) 0.7957(5) 0.089(3) Uani 1 1 d . . . . .
H41A H 0.783860 0.649891 0.751053 0.134 Uiso 1 1 calc R U . . .
H41B H 0.917458 0.669633 0.796593 0.134 Uiso 1 1 calc R U . . .
H41C H 0.727176 0.649443 0.832053 0.134 Uiso 1 1 calc R U . . .

loop_
_atom_site_aniso_label
_atom_site_aniso_U_11
_atom_site_aniso_U_22
_atom_site_aniso_U_33
_atom_site_aniso_U_23
_atom_site_aniso_U_13
_atom_site_aniso_U_12
Fe1 0.0427(4) 0.0199(3) 0.0276(4) 0.0022(3) -0.0069(3) 0.0022(3)
Ni1 0.0398(5) 0.0171(3) 0.0251(4) -0.0024(3) -0.0087(3) 0.0064(3)
Fe2 0.0386(4) 0.0192(3) 0.0299(4) -0.0048(3) -0.0062(3) 0.0062(3)
Ni2 0.0384(4) 0.0178(4) 0.0317(4) 0.0010(3) -0.0113(3) 0.0046(3)
Cl1 0.0578(8) 0.0232(5) 0.0304(5) -0.0002(4) -0.0034(5) 0.0159(5)
Cl3 0.0405(6) 0.0267(5) 0.0384(6) 0.0012(4) -0.0094(5) 0.0018(4)
Cl2 0.0502(7) 0.0296(6) 0.0387(6) 0.0045(5) -0.0176(5) -0.0032(5)
Cl4 0.0681(9) 0.0301(6) 0.0332(6) -0.0054(5) -0.0130(6) 0.0215(6)
Cl6 0.0411(7) 0.0395(6) 0.0371(6) 0.0020(5) 0.0028(5) 0.0137(5)
P1 0.0334(6) 0.0192(5) 0.0271(5) -0.0038(4) -0.0070(4) 0.0067(4)
Cl5 0.0646(8) 0.0231(5) 0.0471(7) -0.0070(5) -0.0204(6) -0.0001(5)
P2 0.0561(8) 0.0200(5) 0.0368(6) 0.0037(5) -0.0214(6) -0.0006(5)
N7 0.033(2) 0.0173(16) 0.0299(19) 0.0001(14) -0.0067(15) 0.0021(14)
N1 0.045(2) 0.0235(18) 0.0256(19) -0.0004(15) -0.0031(17) -0.0022(16)
N5 0.0294(19) 0.0211(17) 0.0254(18) -0.0021(14) -0.0047(15) -0.0011(14)
N4 0.037(2) 0.0220(18) 0.0313(19) -0.0025(15) -0.0140(16) 0.0057(15)
N3 0.044(2) 0.0207(18) 0.0248(18) -0.0017(14) -0.0104(16) 0.0056(16)
N2 0.040(2) 0.0217(18) 0.0227(17) -0.0003(14) -0.0064(16) 0.0035(15)
N8 0.029(2) 0.0198(17) 0.042(2) 0.0043(15) -0.0080(17) -0.0018(15)
N6 0.032(2) 0.0192(17) 0.0279(18) -0.0018(14) -0.0073(15) 0.0037(14)
C29 0.022(2) 0.021(2) 0.030(2) -0.0060(16) -0.0021(16) -0.0006(16)
C6 0.039(3) 0.023(2) 0.025(2) 0.0004(17) -0.0085(18) -0.0049(18)
C28 0.029(2) 0.030(2) 0.034(2) -0.0080(19) -0.0039(19) 0.0007(18)
C30 0.024(2) 0.0199(19) 0.031(2) -0.0034(16) -0.0045(17) -0.0001(16)
C7 0.041(3) 0.020(2) 0.022(2) 0.0001(16) -0.0070(18) -0.0024(18)
C26 0.036(3) 0.028(2) 0.027(2) 0.0011(17) -0.0110(19) -0.0026(18)
C37 0.025(2) 0.020(2) 0.049(3) 0.0072(19) -0.012(2) 0.0007(17)
C32 0.024(2) 0.0181(19) 0.038(2) 0.0003(17) -0.0052(18) 0.0003(16)
C9 0.045(3) 0.017(2) 0.029(2) -0.0013(16) -0.013(2) 0.0025(18)
C31 0.027(2) 0.023(2) 0.035(2) -0.0031(18) 0.0000(18) -0.0023(17)
C33 0.024(2) 0.020(2) 0.043(3) 0.0026(18) -0.0054(19) -0.0027(16)
C10 0.045(3) 0.020(2) 0.032(2) -0.0052(17) -0.016(2) 0.0051(18)
C14 0.041(3) 0.021(2) 0.036(2) -0.0079(18) -0.014(2) 0.0060(18)
C36 0.033(3) 0.021(2) 0.057(3) 0.009(2) -0.013(2) -0.0006(18)
C24 0.045(3) 0.023(2) 0.036(2) -0.0034(18) -0.012(2) 0.007(2)
C34 0.023(2) 0.025(2) 0.054(3) -0.001(2) -0.007(2) 0.0004(17)
C4 0.056(3) 0.040(3) 0.024(2) 0.001(2) 0.001(2) -0.012(2)
C25 0.030(2) 0.020(2) 0.031(2) -0.0022(17) -0.0055(18) -0.0005(17)
C35 0.023(2) 0.022(2) 0.068(4) -0.001(2) -0.008(2) 0.0046(18)
C27 0.037(3) 0.037(3) 0.028(2) -0.0073(19) -0.0057(19) -0.004(2)
C3 0.050(3) 0.038(3) 0.032(3) -0.009(2) 0.002(2) -0.003(2)
C20 0.037(3) 0.027(2) 0.034(2) -0.0093(18) -0.007(2) 0.0028(19)
C11 0.064(4) 0.022(2) 0.038(3) -0.0005(19) -0.021(2) 0.006(2)
C22 0.056(3) 0.025(2) 0.032(2) -0.0077(19) -0.011(2) 0.003(2)
C5 0.045(3) 0.027(2) 0.027(2) 0.0017(18) -0.007(2) -0.007(2)
C2 0.050(3) 0.028(2) 0.030(2) -0.0061(19) 0.000(2) -0.003(2)
C8 0.049(3) 0.023(2) 0.027(2) 0.0001(17) -0.016(2) -0.0010(19)
C16 0.044(3) 0.024(2) 0.035(2) -0.0025(19) -0.002(2) -0.001(2)
C38 0.037(3) 0.024(2) 0.047(3) 0.007(2) -0.013(2) 0.0028(19)
C13 0.053(3) 0.024(2) 0.044(3) -0.007(2) -0.019(2) 0.010(2)
C17 0.044(3) 0.031(3) 0.042(3) -0.003(2) 0.004(2) 0.005(2)
C15 0.035(3) 0.027(2) 0.042(3) -0.004(2) -0.009(2) 0.0142(19)
C19 0.061(4) 0.028(3) 0.040(3) 0.004(2) 0.004(3) 0.014(2)
C12 0.069(4) 0.022(2) 0.047(3) -0.002(2) -0.028(3) 0.015(2)
C21 0.048(3) 0.047(3) 0.034(3) -0.004(2) -0.007(2) -0.012(2)
C43 0.086(4) 0.027(3) 0.029(2) -0.004(2) -0.013(3) 0.012(3)
C1 0.076(4) 0.029(3) 0.038(3) -0.004(2) 0.004(3) 0.007(3)
C46 0.054(4) 0.049(3) 0.038(3) -0.003(2) -0.003(2) 0.013(3)
C23 0.052(4) 0.049(3) 0.066(4) -0.027(3) -0.027(3) 0.016(3)
C45 0.102(5) 0.032(3) 0.034(3) 0.002(2) -0.015(3) 0.012(3)
C18 0.058(4) 0.044(3) 0.047(3) -0.010(3) 0.000(3) -0.016(3)
C44 0.135(7) 0.035(3) 0.037(3) -0.008(2) -0.017(4) 0.029(4)
C39 0.090(5) 0.034(3) 0.076(5) 0.014(3) -0.055(4) -0.019(3)
C40 0.073(5) 0.063(4) 0.081(5) 0.028(4) -0.039(4) -0.035(4)
C42 0.117(7) 0.048(4) 0.081(5) 0.013(4) -0.071(5) -0.019(4)
C41 0.144(8) 0.031(3) 0.112(7) 0.010(4) -0.085(6) -0.023(4)

loop_
_atom_type_symbol
_atom_type_description
_atom_type_scat_dispersion_real
_atom_type_scat_dispersion_imag
_atom_type_scat_source
C C 0.0181 0.0091 'International Tables Vol C Tables 4.2.6.8 and 6.1.1.4'
H H 0.0000 0.0000 'International Tables Vol C Tables 4.2.6.8 and 6.1.1.4'
Cl Cl 0.3639 0.7018 'International Tables Vol C Tables 4.2.6.8 and 6.1.1.4'
Fe Fe -1.1336 3.1974 'International Tables Vol C Tables 4.2.6.8 and 6.1.1.4'
N N 0.0311 0.0180 'International Tables Vol C Tables 4.2.6.8 and 6.1.1.4'
Ni Ni -3.0029 0.5091 'International Tables Vol C Tables 4.2.6.8 and 6.1.1.4'
P P 0.2955 0.4335 'International Tables Vol C Tables 4.2.6.8 and 6.1.1.4'

loop_
_geom_angle_atom_site_label_1
_geom_angle_atom_site_label_2
_geom_angle_atom_site_label_3
_geom_angle
_geom_angle_site_symmetry_1
_geom_angle_site_symmetry_3
_geom_angle_publ_flag
Cl3 Fe1 Cl2 113.32(5) . . ?
N1 Fe1 Cl3 106.13(12) . . ?
N1 Fe1 Cl2 106.27(11) . . ?
N2 Fe1 Cl3 130.70(12) . . ?
N2 Fe1 Cl2 112.95(12) . . ?
N2 Fe1 N1 75.99(15) . . ?
Cl1 Ni1 P1 97.52(5) . . ?
N4 Ni1 Cl1 176.07(14) . . ?
N4 Ni1 P1 86.16(13) . . ?
N4 Ni1 N3 82.87(17) . . ?
N3 Ni1 Cl1 93.38(12) . . ?
N3 Ni1 P1 168.61(12) . . ?
Cl6 Fe2 Cl5 120.74(6) . . ?
N5 Fe2 Cl6 105.70(11) . . ?
N5 Fe2 Cl5 99.32(10) . . ?
N6 Fe2 Cl6 122.05(12) . . ?
N6 Fe2 Cl5 115.62(12) . . ?
N6 Fe2 N5 76.56(14) . . ?
Cl4 Ni2 P2 97.62(6) . . ?
N7 Ni2 Cl4 93.83(12) . . ?
N7 Ni2 P2 167.38(13) . . ?
N7 Ni2 N8 82.77(17) . . ?
N8 Ni2 Cl4 176.03(13) . . ?
N8 Ni2 P2 85.96(13) . . ?
C20 P1 Ni1 112.55(16) . . ?
C16 P1 Ni1 116.46(16) . . ?
C16 P1 C20 115.6(2) . . ?
C15 P1 Ni1 100.07(17) . . ?
C15 P1 C20 104.9(2) . . ?
C15 P1 C16 104.8(2) . . ?
C38 P2 Ni2 100.07(18) . . ?
C38 P2 C43 104.5(2) . . ?
C38 P2 C39 105.8(3) . . ?
C43 P2 Ni2 120.0(2) . . ?
C43 P2 C39 114.5(3) . . ?
C39 P2 Ni2 109.7(2) . . ?
N6 N7 Ni2 134.7(3) . . ?
N6 N7 C32 108.8(4) . . ?
C32 N7 Ni2 116.4(3) . . ?
C6 N1 Fe1 113.3(3) . . ?
C2 N1 Fe1 128.2(3) . . ?
C2 N1 C6 118.4(4) . . ?
C29 N5 Fe2 113.6(3) . . ?
C25 N5 Fe2 126.8(3) . . ?
C25 N5 C29 119.5(4) . . ?
C10 N4 Ni1 115.7(3) . . ?
C14 N4 Ni1 124.4(3) . . ?
C14 N4 C10 119.8(4) . . ?
N2 N3 Ni1 135.5(3) . . ?
N2 N3 C9 108.5(4) . . ?
C9 N3 Ni1 115.2(3) . . ?
N3 N2 Fe1 133.6(3) . . ?
N3 N2 C7 107.7(4) . . ?
C7 N2 Fe1 118.3(3) . . ?
C37 N8 Ni2 123.7(4) . . ?
C37 N8 C33 120.8(4) . . ?
C33 N8 Ni2 115.5(3) . . ?
N7 N6 Fe2 133.6(3) . . ?
N7 N6 C30 107.7(4) . . ?
C30 N6 Fe2 118.7(3) . . ?
N5 C29 C28 122.1(4) . . ?
N5 C29 C30 114.5(4) . . ?
C28 C29 C30 123.3(4) . . ?
N1 C6 C7 115.1(4) . . ?
N1 C6 C5 122.6(5) . . ?
C5 C6 C7 122.2(4) . . ?
C29 C28 H28 120.7 . . ?
C29 C28 C27 118.6(4) . . ?
C27 C28 H28 120.7 . . ?
N6 C30 C29 116.6(4) . . ?
N6 C30 C31 110.2(4) . . ?
C31 C30 C29 133.2(4) . . ?
N2 C7 C6 117.0(4) . . ?
N2 C7 C8 110.8(4) . . ?
C8 C7 C6 132.2(4) . . ?
C25 C26 H26 120.4 . . ?
C27 C26 H26 120.4 . . ?
C27 C26 C25 119.1(4) . . ?
N8 C37 C36 120.3(5) . . ?
N8 C37 C38 116.6(4) . . ?
C36 C37 C38 123.1(4) . . ?
N7 C32 C31 109.8(4) . . ?
N7 C32 C33 113.0(4) . . ?
C31 C32 C33 137.3(4) . . ?
N3 C9 C10 113.2(4) . . ?
N3 C9 C8 110.3(4) . . ?
C8 C9 C10 136.6(4) . . ?
C30 C31 C32 103.5(4) . . ?
C30 C31 H31 128.2 . . ?
C32 C31 H31 128.2 . . ?
N8 C33 C32 112.2(4) . . ?
N8 C33 C34 120.8(4) . . ?
C34 C33 C32 127.0(5) . . ?
N4 C10 C9 112.4(4) . . ?
N4 C10 C11 121.3(5) . . ?
C11 C10 C9 126.3(5) . . ?
N4 C14 C13 120.6(5) . . ?
N4 C14 C15 115.6(4) . . ?
C13 C14 C15 123.8(5) . . ?
C37 C36 H36 120.5 . . ?
C35 C36 C37 119.1(5) . . ?
C35 C36 H36 120.5 . . ?
H24A C24 H24B 109.5 . . ?
H24A C24 H24C 109.5 . . ?
H24B C24 H24C 109.5 . . ?
C25 C24 H24A 109.5 . . ?
C25 C24 H24B 109.5 . . ?
C25 C24 H24C 109.5 . . ?
C33 C34 H34 120.9 . . ?
C33 C34 C35 118.1(5) . . ?
C35 C34 H34 120.9 . . ?
C3 C4 H4 120.3 . . ?
C5 C4 H4 120.3 . . ?
C5 C4 C3 119.5(5) . . ?
N5 C25 C26 121.0(4) . . ?
N5 C25 C24 117.5(4) . . ?
C26 C25 C24 121.4(4) . . ?
C36 C35 C34 120.9(5) . . ?
C36 C35 H35 119.6 . . ?
C34 C35 H35 119.6 . . ?
C28 C27 H27 120.2 . . ?
C26 C27 C28 119.6(4) . . ?
C26 C27 H27 120.2 . . ?
C4 C3 H3 120.3 . . ?
C4 C3 C2 119.4(5) . . ?
C2 C3 H3 120.3 . . ?
C22 C20 P1 112.6(4) . . ?
C22 C20 C21 108.6(4) . . ?
C22 C20 C23 109.9(4) . . ?
C21 C20 P1 106.1(3) . . ?
C23 C20 P1 110.3(3) . . ?
C23 C20 C21 109.3(5) . . ?
C10 C11 H11 120.8 . . ?
C12 C11 C10 118.3(5) . . ?
C12 C11 H11 120.8 . . ?
C20 C22 H22A 109.5 . . ?
C20 C22 H22B 109.5 . . ?
C20 C22 H22C 109.5 . . ?
H22A C22 H22B 109.5 . . ?
H22A C22 H22C 109.5 . . ?
H22B C22 H22C 109.5 . . ?
C6 C5 H5 120.7 . . ?
C4 C5 C6 118.7(5) . . ?
C4 C5 H5 120.7 . . ?
N1 C2 C3 121.3(5) . . ?
N1 C2 C1 117.1(4) . . ?
C3 C2 C1 121.6(5) . . ?
C7 C8 H8 128.6 . . ?
C9 C8 C7 102.7(4) . . ?
C9 C8 H8 128.6 . . ?
C17 C16 P1 112.9(3) . . ?
C17 C16 C18 109.5(5) . . ?
C19 C16 P1 111.1(4) . . ?
C19 C16 C17 109.2(4) . . ?
C19 C16 C18 109.7(5) . . ?
C18 C16 P1 104.4(4) . . ?
P2 C38 H38A 109.8 . . ?
P2 C38 H38B 109.8 . . ?
C37 C38 P2 109.3(3) . . ?
C37 C38 H38A 109.8 . . ?
C37 C38 H38B 109.8 . . ?
H38A C38 H38B 108.3 . . ?
C14 C13 H13 120.4 . . ?
C12 C13 C14 119.3(5) . . ?
C12 C13 H13 120.4 . . ?
C16 C17 H17A 109.5 . . ?
C16 C17 H17B 109.5 . . ?
C16 C17 H17C 109.5 . . ?
H17A C17 H17B 109.5 . . ?
H17A C17 H17C 109.5 . . ?
H17B C17 H17C 109.5 . . ?
P1 C15 H15A 109.7 . . ?
P1 C15 H15B 109.7 . . ?
C14 C15 P1 109.7(3) . . ?
C14 C15 H15A 109.7 . . ?
C14 C15 H15B 109.7 . . ?
H15A C15 H15B 108.2 . . ?
C16 C19 H19A 109.5 . . ?
C16 C19 H19B 109.5 . . ?
C16 C19 H19C 109.5 . . ?
H19A C19 H19B 109.5 . . ?
H19A C19 H19C 109.5 . . ?
H19B C19 H19C 109.5 . . ?
C11 C12 H12 119.7 . . ?
C13 C12 C11 120.7(5) . . ?
C13 C12 H12 119.7 . . ?
C20 C21 H21A 109.5 . . ?
C20 C21 H21B 109.5 . . ?
C20 C21 H21C 109.5 . . ?
H21A C21 H21B 109.5 . . ?
H21A C21 H21C 109.5 . . ?
H21B C21 H21C 109.5 . . ?
C46 C43 P2 106.2(4) . . ?
C46 C43 C45 108.0(5) . . ?
C45 C43 P2 112.5(5) . . ?
C44 C43 P2 111.0(5) . . ?
C44 C43 C46 109.4(6) . . ?
C44 C43 C45 109.6(5) . . ?
C2 C1 H1A 109.5 . . ?
C2 C1 H1B 109.5 . . ?
C2 C1 H1C 109.5 . . ?
H1A C1 H1B 109.5 . . ?
H1A C1 H1C 109.5 . . ?
H1B C1 H1C 109.5 . . ?
C43 C46 H46A 109.5 . . ?
C43 C46 H46B 109.5 . . ?
C43 C46 H46C 109.5 . . ?
H46A C46 H46B 109.5 . . ?
H46A C46 H46C 109.5 . . ?
H46B C46 H46C 109.5 . . ?
C20 C23 H23A 109.5 . . ?
C20 C23 H23B 109.5 . . ?
C20 C23 H23C 109.5 . . ?
H23A C23 H23B 109.5 . . ?
H23A C23 H23C 109.5 . . ?
H23B C23 H23C 109.5 . . ?
C43 C45 H45A 109.5 . . ?
C43 C45 H45B 109.5 . . ?
C43 C45 H45C 109.5 . . ?
H45A C45 H45B 109.5 . . ?
H45A C45 H45C 109.5 . . ?
H45B C45 H45C 109.5 . . ?
C16 C18 H18A 109.5 . . ?
C16 C18 H18B 109.5 . . ?
C16 C18 H18C 109.5 . . ?
H18A C18 H18B 109.5 . . ?
H18A C18 H18C 109.5 . . ?
H18B C18 H18C 109.5 . . ?
C43 C44 H44A 109.5 . . ?
C43 C44 H44B 109.5 . . ?
C43 C44 H44C 109.5 . . ?
H44A C44 H44B 109.5 . . ?
H44A C44 H44C 109.5 . . ?
H44B C44 H44C 109.5 . . ?
C40 C39 P2 106.3(5) . . ?
C40 C39 C42 109.9(7) . . ?
C40 C39 C41 108.6(7) . . ?
C42 C39 P2 112.6(5) . . ?
C42 C39 C41 110.0(6) . . ?
C41 C39 P2 109.3(5) . . ?
C39 C40 H40A 109.5 . . ?
C39 C40 H40B 109.5 . . ?
C39 C40 H40C 109.5 . . ?
H40A C40 H40B 109.5 . . ?
H40A C40 H40C 109.5 . . ?
H40B C40 H40C 109.5 . . ?
C39 C42 H42A 109.5 . . ?
C39 C42 H42B 109.5 . . ?
C39 C42 H42C 109.5 . . ?
H42A C42 H42B 109.5 . . ?
H42A C42 H42C 109.5 . . ?
H42B C42 H42C 109.5 . . ?
C39 C41 H41A 109.5 . . ?
C39 C41 H41B 109.5 . . ?
C39 C41 H41C 109.5 . . ?
H41A C41 H41B 109.5 . . ?
H41A C41 H41C 109.5 . . ?
H41B C41 H41C 109.5 . . ?

loop_
_geom_bond_atom_site_label_1
_geom_bond_atom_site_label_2
_geom_bond_distance
_geom_bond_site_symmetry_2
_geom_bond_publ_flag
Fe1 Cl3 2.2807(14) . ?
Fe1 Cl2 2.2849(14) . ?
Fe1 N1 2.238(4) . ?
Fe1 N2 2.058(4) . ?
Ni1 Cl1 2.1564(13) . ?
Ni1 P1 2.1736(13) . ?
Ni1 N4 1.891(4) . ?
Ni1 N3 1.891(4) . ?
Fe2 Cl6 2.2651(15) . ?
Fe2 Cl5 2.2699(14) . ?
Fe2 N5 2.212(4) . ?
Fe2 N6 2.030(4) . ?
Ni2 Cl4 2.1543(14) . ?
Ni2 P2 2.1757(14) . ?
Ni2 N7 1.883(4) . ?
Ni2 N8 1.898(4) . ?
P1 C20 1.869(5) . ?
P1 C16 1.869(5) . ?
P1 C15 1.839(5) . ?
P2 C38 1.832(5) . ?
P2 C43 1.864(6) . ?
P2 C39 1.875(6) . ?
N7 N6 1.343(5) . ?
N7 C32 1.346(6) . ?
N1 C6 1.350(6) . ?
N1 C2 1.347(6) . ?
N5 C29 1.352(6) . ?
N5 C25 1.348(6) . ?
N4 C10 1.362(6) . ?
N4 C14 1.358(6) . ?
N3 N2 1.332(5) . ?
N3 C9 1.360(6) . ?
N2 C7 1.354(6) . ?
N8 C37 1.350(6) . ?
N8 C33 1.365(6) . ?
N6 C30 1.352(6) . ?
C29 C28 1.384(6) . ?
C29 C30 1.466(6) . ?
C6 C7 1.461(7) . ?
C6 C5 1.393(6) . ?
C28 H28 0.9500 . ?
C28 C27 1.390(7) . ?
C30 C31 1.392(6) . ?
C7 C8 1.398(7) . ?
C26 H26 0.9500 . ?
C26 C25 1.403(6) . ?
C26 C27 1.382(7) . ?
C37 C36 1.386(7) . ?
C37 C38 1.489(8) . ?
C32 C31 1.394(7) . ?
C32 C33 1.458(6) . ?
C9 C10 1.449(7) . ?
C9 C8 1.388(7) . ?
C31 H31 0.9500 . ?
C33 C34 1.385(7) . ?
C10 C11 1.395(6) . ?
C14 C13 1.393(7) . ?
C14 C15 1.489(7) . ?
C36 H36 0.9500 . ?
C36 C35 1.382(8) . ?
C24 H24A 0.9800 . ?
C24 H24B 0.9800 . ?
C24 H24C 0.9800 . ?
C24 C25 1.487(6) . ?
C34 H34 0.9500 . ?
C34 C35 1.386(7) . ?
C4 H4 0.9500 . ?
C4 C3 1.387(8) . ?
C4 C5 1.362(8) . ?
C35 H35 0.9500 . ?
C27 H27 0.9500 . ?
C3 H3 0.9500 . ?
C3 C2 1.392(7) . ?
C20 C22 1.529(7) . ?
C20 C21 1.541(7) . ?
C20 C23 1.532(7) . ?
C11 H11 0.9500 . ?
C11 C12 1.378(8) . ?
C22 H22A 0.9800 . ?
C22 H22B 0.9800 . ?
C22 H22C 0.9800 . ?
C5 H5 0.9500 . ?
C2 C1 1.492(7) . ?
C8 H8 0.9500 . ?
C16 C17 1.528(7) . ?
C16 C19 1.527(7) . ?
C16 C18 1.536(8) . ?
C38 H38A 0.9900 . ?
C38 H38B 0.9900 . ?
C13 H13 0.9500 . ?
C13 C12 1.378(8) . ?
C17 H17A 0.9800 . ?
C17 H17B 0.9800 . ?
C17 H17C 0.9800 . ?
C15 H15A 0.9900 . ?
C15 H15B 0.9900 . ?
C19 H19A 0.9800 . ?
C19 H19B 0.9800 . ?
C19 H19C 0.9800 . ?
C12 H12 0.9500 . ?
C21 H21A 0.9800 . ?
C21 H21B 0.9800 . ?
C21 H21C 0.9800 . ?
C43 C46 1.530(9) . ?
C43 C45 1.532(7) . ?
C43 C44 1.530(8) . ?
C1 H1A 0.9800 . ?
C1 H1B 0.9800 . ?
C1 H1C 0.9800 . ?
C46 H46A 0.9800 . ?
C46 H46B 0.9800 . ?
C46 H46C 0.9800 . ?
C23 H23A 0.9800 . ?
C23 H23B 0.9800 . ?
C23 H23C 0.9800 . ?
C45 H45A 0.9800 . ?
C45 H45B 0.9800 . ?
C45 H45C 0.9800 . ?
C18 H18A 0.9800 . ?
C18 H18B 0.9800 . ?
C18 H18C 0.9800 . ?
C44 H44A 0.9800 . ?
C44 H44B 0.9800 . ?
C44 H44C 0.9800 . ?
C39 C40 1.534(12) . ?
C39 C42 1.539(9) . ?
C39 C41 1.548(9) . ?
C40 H40A 0.9800 . ?
C40 H40B 0.9800 . ?
C40 H40C 0.9800 . ?
C42 H42A 0.9800 . ?
C42 H42B 0.9800 . ?
C42 H42C 0.9800 . ?
C41 H41A 0.9800 . ?
C41 H41B 0.9800 . ?
C41 H41C 0.9800 . ?

loop_
_geom_torsion_atom_site_label_1
_geom_torsion_atom_site_label_2
_geom_torsion_atom_site_label_3
_geom_torsion_atom_site_label_4
_geom_torsion
_geom_torsion_site_symmetry_1
_geom_torsion_site_symmetry_2
_geom_torsion_site_symmetry_3
_geom_torsion_site_symmetry_4
_geom_torsion_publ_flag
Fe1 N1 C6 C7 -2.3(5) . . . . ?
Fe1 N1 C6 C5 179.9(4) . . . . ?
Fe1 N1 C2 C3 178.9(4) . . . . ?
Fe1 N1 C2 C1 -0.5(7) . . . . ?
Fe1 N2 C7 C6 5.4(6) . . . . ?
Fe1 N2 C7 C8 -174.5(3) . . . . ?
Ni1 P1 C20 C22 -175.2(3) . . . . ?
Ni1 P1 C20 C21 -56.6(4) . . . . ?
Ni1 P1 C20 C23 61.7(4) . . . . ?
Ni1 P1 C16 C17 156.2(3) . . . . ?
Ni1 P1 C16 C19 -80.8(4) . . . . ?
Ni1 P1 C16 C18 37.4(4) . . . . ?
Ni1 P1 C15 C14 20.3(4) . . . . ?
Ni1 N4 C10 C9 -4.5(5) . . . . ?
Ni1 N4 C10 C11 175.6(4) . . . . ?
Ni1 N4 C14 C13 -175.2(4) . . . . ?
Ni1 N4 C14 C15 6.7(6) . . . . ?
Ni1 N3 N2 Fe1 -17.3(7) . . . . ?
Ni1 N3 N2 C7 169.7(4) . . . . ?
Ni1 N3 C9 C10 6.9(5) . . . . ?
Ni1 N3 C9 C8 -172.2(3) . . . . ?
Fe2 N5 C29 C28 -175.9(3) . . . . ?
Fe2 N5 C29 C30 3.0(5) . . . . ?
Fe2 N5 C25 C26 174.9(3) . . . . ?
Fe2 N5 C25 C24 -4.5(6) . . . . ?
Fe2 N6 C30 C29 -0.1(5) . . . . ?
Fe2 N6 C30 C31 179.0(3) . . . . ?
Ni2 P2 C38 C37 21.2(4) . . . . ?
Ni2 P2 C43 C46 38.4(4) . . . . ?
Ni2 P2 C43 C45 156.4(4) . . . . ?
Ni2 P2 C43 C44 -80.4(5) . . . . ?
Ni2 P2 C39 C40 -58.3(4) . . . . ?
Ni2 P2 C39 C42 -178.6(5) . . . . ?
Ni2 P2 C39 C41 58.7(7) . . . . ?
Ni2 N7 N6 Fe2 -2.0(7) . . . . ?
Ni2 N7 N6 C30 177.2(3) . . . . ?
Ni2 N7 C32 C31 -177.8(3) . . . . ?
Ni2 N7 C32 C33 3.0(5) . . . . ?
Ni2 N8 C37 C36 -177.9(3) . . . . ?
Ni2 N8 C37 C38 3.6(6) . . . . ?
Ni2 N8 C33 C32 -2.4(5) . . . . ?
Ni2 N8 C33 C34 177.3(3) . . . . ?
Cl1 Ni1 N3 N2 2.8(5) . . . . ?
Cl1 Ni1 N3 C9 171.4(3) . . . . ?
Cl4 Ni2 N7 N6 2.0(4) . . . . ?
Cl4 Ni2 N7 C32 178.6(3) . . . . ?
P1 Ni1 N4 C10 -170.4(3) . . . . ?
P1 Ni1 N4 C14 6.5(4) . . . . ?
P1 Ni1 N3 N2 -160.2(5) . . . . ?
P1 Ni1 N3 C9 8.4(9) . . . . ?
P2 Ni2 N7 N6 -153.1(4) . . . . ?
P2 Ni2 N7 C32 23.5(8) . . . . ?
P2 Ni2 N8 C37 9.6(3) . . . . ?
P2 Ni2 N8 C33 -171.1(3) . . . . ?
N7 Ni2 N8 C37 -176.1(4) . . . . ?
N7 Ni2 N8 C33 3.2(3) . . . . ?
N7 N6 C30 C29 -179.5(4) . . . . ?
N7 N6 C30 C31 -0.4(5) . . . . ?
N7 C32 C31 C30 0.1(5) . . . . ?
N7 C32 C33 N8 -0.3(5) . . . . ?
N7 C32 C33 C34 179.9(4) . . . . ?
N1 C6 C7 N2 -1.8(6) . . . . ?
N1 C6 C7 C8 178.1(5) . . . . ?
N1 C6 C5 C4 1.4(7) . . . . ?
N5 C29 C28 C27 1.3(7) . . . . ?
N5 C29 C30 N6 -2.1(6) . . . . ?
N5 C29 C30 C31 179.1(4) . . . . ?
N4 Ni1 N3 N2 -176.0(5) . . . . ?
N4 Ni1 N3 C9 -7.4(4) . . . . ?
N4 C10 C11 C12 0.0(8) . . . . ?
N4 C14 C13 C12 -0.4(8) . . . . ?
N4 C14 C15 P1 -18.6(6) . . . . ?
N3 Ni1 N4 C10 6.5(3) . . . . ?
N3 Ni1 N4 C14 -176.6(4) . . . . ?
N3 N2 C7 C6 179.6(4) . . . . ?
N3 N2 C7 C8 -0.3(5) . . . . ?
N3 C9 C10 N4 -1.5(6) . . . . ?
N3 C9 C10 C11 178.3(5) . . . . ?
N3 C9 C8 C7 0.4(5) . . . . ?
N2 N3 C9 C10 178.5(4) . . . . ?
N2 N3 C9 C8 -0.6(5) . . . . ?
N2 C7 C8 C9 -0.1(5) . . . . ?
N8 Ni2 N7 N6 179.9(4) . . . . ?
N8 Ni2 N7 C32 -3.4(3) . . . . ?
N8 C37 C36 C35 -0.8(7) . . . . ?
N8 C37 C38 P2 -17.7(5) . . . . ?
N8 C33 C34 C35 1.8(7) . . . . ?
N6 N7 C32 C31 -0.3(5) . . . . ?
N6 N7 C32 C33 -179.6(4) . . . . ?
N6 C30 C31 C32 0.2(5) . . . . ?
C29 N5 C25 C26 -0.6(6) . . . . ?
C29 N5 C25 C24 -180.0(4) . . . . ?
C29 C28 C27 C26 -2.3(7) . . . . ?
C29 C30 C31 C32 179.1(5) . . . . ?
C6 N1 C2 C3 -1.5(8) . . . . ?
C6 N1 C2 C1 179.1(5) . . . . ?
C6 C7 C8 C9 -179.9(5) . . . . ?
C28 C29 C30 N6 176.9(4) . . . . ?
C28 C29 C30 C31 -2.0(8) . . . . ?
C30 C29 C28 C27 -177.6(4) . . . . ?
C7 C6 C5 C4 -176.3(5) . . . . ?
C37 N8 C33 C32 176.9(4) . . . . ?
C37 N8 C33 C34 -3.3(6) . . . . ?
C37 C36 C35 C34 -0.8(7) . . . . ?
C32 N7 N6 Fe2 -178.8(3) . . . . ?
C32 N7 N6 C30 0.4(5) . . . . ?
C32 C33 C34 C35 -178.5(4) . . . . ?
C9 N3 N2 Fe1 173.5(3) . . . . ?
C9 N3 N2 C7 0.5(5) . . . . ?
C9 C10 C11 C12 -179.8(5) . . . . ?
C31 C32 C33 N8 -179.3(5) . . . . ?
C31 C32 C33 C34 1.0(9) . . . . ?
C33 N8 C37 C36 2.8(7) . . . . ?
C33 N8 C37 C38 -175.7(4) . . . . ?
C33 C32 C31 C30 179.1(5) . . . . ?
C33 C34 C35 C36 0.3(7) . . . . ?
C10 N4 C14 C13 1.6(7) . . . . ?
C10 N4 C14 C15 -176.6(4) . . . . ?
C10 C9 C8 C7 -178.4(6) . . . . ?
C10 C11 C12 C13 1.1(9) . . . . ?
C14 N4 C10 C9 178.5(4) . . . . ?
C14 N4 C10 C11 -1.4(7) . . . . ?
C14 C13 C12 C11 -1.0(9) . . . . ?
C36 C37 C38 P2 163.8(4) . . . . ?
C4 C3 C2 N1 1.1(8) . . . . ?
C4 C3 C2 C1 -179.6(6) . . . . ?
C25 N5 C29 C28 0.2(6) . . . . ?
C25 N5 C29 C30 179.1(4) . . . . ?
C25 C26 C27 C28 1.9(7) . . . . ?
C27 C26 C25 N5 -0.4(7) . . . . ?
C27 C26 C25 C24 178.9(4) . . . . ?
C3 C4 C5 C6 -1.8(8) . . . . ?
C20 P1 C16 C17 -68.2(4) . . . . ?
C20 P1 C16 C19 54.8(4) . . . . ?
C20 P1 C16 C18 172.9(4) . . . . ?
C20 P1 C15 C14 -96.5(4) . . . . ?
C5 C6 C7 N2 176.1(4) . . . . ?
C5 C6 C7 C8 -4.0(8) . . . . ?
C5 C4 C3 C2 0.7(8) . . . . ?
C2 N1 C6 C7 178.1(4) . . . . ?
C2 N1 C6 C5 0.3(7) . . . . ?
C8 C9 C10 N4 177.2(5) . . . . ?
C8 C9 C10 C11 -2.9(10) . . . . ?
C16 P1 C20 C22 47.5(4) . . . . ?
C16 P1 C20 C21 166.2(3) . . . . ?
C16 P1 C20 C23 -75.6(4) . . . . ?
C16 P1 C15 C14 141.3(4) . . . . ?
C38 P2 C43 C46 -72.6(4) . . . . ?
C38 P2 C43 C45 45.4(5) . . . . ?
C38 P2 C43 C44 168.6(5) . . . . ?
C38 P2 C39 C40 48.8(5) . . . . ?
C38 P2 C39 C42 -71.5(7) . . . . ?
C38 P2 C39 C41 165.8(6) . . . . ?
C38 C37 C36 C35 177.6(5) . . . . ?
C13 C14 C15 P1 163.3(4) . . . . ?
C15 P1 C20 C22 -67.3(4) . . . . ?
C15 P1 C20 C21 51.3(4) . . . . ?
C15 P1 C20 C23 169.5(4) . . . . ?
C15 P1 C16 C17 46.7(4) . . . . ?
C15 P1 C16 C19 169.7(4) . . . . ?
C15 P1 C16 C18 -72.1(4) . . . . ?
C15 C14 C13 C12 177.6(5) . . . . ?
C43 P2 C38 C37 146.0(4) . . . . ?
C43 P2 C39 C40 163.3(4) . . . . ?
C43 P2 C39 C42 43.0(7) . . . . ?
C43 P2 C39 C41 -79.7(6) . . . . ?
C39 P2 C38 C37 -92.7(4) . . . . ?
C39 P2 C43 C46 172.1(4) . . . . ?
C39 P2 C43 C45 -69.9(5) . . . . ?
C39 P2 C43 C44 53.3(5) . . . . ?
